data_1503423
loop_
_publ_author_name
'Ye, Siyu'
'Yu, Zhi-Xiang'

_publ_section_title
;
 Gold(I)-catalyzed ring expansions of unactivated alkynylcyclopropanes to
 (e)-2-alkylidenecyclobutanamines in the presence of sulfonamides.
;
_journal_issue 4
_journal_name_full 'Organic letters'
_journal_page_first 804
_journal_page_last 807
_journal_paper_doi 10.1021/ol9028786
_journal_volume 12
_journal_year 2010
_chemical_formula_moiety 'C19 H18 F3 N O2 S'
_chemical_formula_sum 'C19 H18 F3 N O2 S'
_chemical_formula_weight 381.40
_chemical_name_systematic
; 
 ? 
;
_space_group_IT_number 14
_symmetry_cell_setting monoclinic
_symmetry_space_group_name_Hall '-P 2ybc'
_symmetry_space_group_name_H-M 'P 1 21/c 1'
_atom_sites_solution_hydrogens geom
_atom_sites_solution_primary direct
_atom_sites_solution_secondary difmap
_audit_creation_method SHELXL-97
_cell_angle_alpha 90.00
_cell_angle_beta 106.31(3)
_cell_angle_gamma 90.00
_cell_formula_units_Z 4
_cell_length_a 16.221(3)
_cell_length_b 6.3082(13)
_cell_length_c 18.484(4)
_cell_measurement_reflns_used 324
_cell_measurement_temperature 173(2)
_cell_measurement_theta_max 27.48
_cell_measurement_theta_min 2.17
_cell_volume 1815.3(7)
_computing_cell_refinement 'CrystalClear (Rigaku Inc., 2008)'
_computing_data_collection 'CrystalClear (Rigaku Inc., 2008)'
_computing_data_reduction 'CrystalClear (Rigaku Inc., 2008)'
_computing_molecular_graphics 'XP in Siemens SHELXTL (Sheldrick, 1994)'
_computing_publication_material 'SHELX97 (Sheldrick, 1997)'
_computing_structure_refinement 'SHELXL-97 (Sheldrick, 1997)'
_computing_structure_solution 'SHELXS-97 (Sheldrick, 1990)'
_diffrn_ambient_temperature 173(2)
_diffrn_measured_fraction_theta_full 0.997
_diffrn_measured_fraction_theta_max 0.997
_diffrn_measurement_device_type 'Saturn724+ CCD'
_diffrn_measurement_method '\w scans at fixed \c = 45\%'
_diffrn_radiation_monochromator graphite
_diffrn_radiation_source 'sealed tube'
_diffrn_radiation_type MoK\a
_diffrn_radiation_wavelength 0.71073
_diffrn_reflns_av_R_equivalents 0.0362
_diffrn_reflns_av_sigmaI/netI 0.0309
_diffrn_reflns_limit_h_max 19
_diffrn_reflns_limit_h_min -19
_diffrn_reflns_limit_k_max 7
_diffrn_reflns_limit_k_min -7
_diffrn_reflns_limit_l_max 19
_diffrn_reflns_limit_l_min -21
_diffrn_reflns_number 11737
_diffrn_reflns_theta_full 25.00
_diffrn_reflns_theta_max 25.00
_diffrn_reflns_theta_min 2.30
_exptl_absorpt_coefficient_mu 0.221
_exptl_absorpt_correction_T_max 0.9804
_exptl_absorpt_correction_T_min 0.9408
_exptl_absorpt_correction_type numerical
_exptl_absorpt_process_details 'CrystalClear (Rigaku Inc., 2008)'
_exptl_crystal_colour colorless
_exptl_crystal_density_diffrn 1.396
_exptl_crystal_density_method 'not measured'
_exptl_crystal_description plate
_exptl_crystal_F_000 792
_exptl_crystal_size_max 0.28
_exptl_crystal_size_mid 0.25
_exptl_crystal_size_min 0.09
_refine_diff_density_max 0.298
_refine_diff_density_min -0.326
_refine_diff_density_rms 0.043
_refine_ls_extinction_method none
_refine_ls_goodness_of_fit_ref 1.146
_refine_ls_hydrogen_treatment constr
_refine_ls_matrix_type full
_refine_ls_number_parameters 264
_refine_ls_number_reflns 3190
_refine_ls_number_restraints 69
_refine_ls_restrained_S_all 1.239
_refine_ls_R_factor_all 0.0552
_refine_ls_R_factor_gt 0.0513
_refine_ls_shift/su_max 0.000
_refine_ls_shift/su_mean 0.000
_refine_ls_structure_factor_coef Fsqd
_refine_ls_weighting_details 'calc w=1/[\s^2^(Fo^2^)+(0.0367P)^2^+1.3650P] where P=(Fo^2^+2Fc^2^)/3'
_refine_ls_weighting_scheme calc
_refine_ls_wR_factor_gt 0.1118
_refine_ls_wR_factor_ref 0.1141
_reflns_number_gt 3041
_reflns_number_total 3190
_reflns_threshold_expression >2sigma(I)
_cod_data_source_file ol9028786_si_001.cif
_cod_data_source_block sa291
_cod_original_cell_volume 1815.3(6)
_cod_original_sg_symbol_H-M P2(1)/c
_cod_database_code 1503423

loop_
_symmetry_equiv_pos_as_xyz
'x, y, z'
'-x, y+1/2, -z+1/2'
'-x, -y, -z'
'x, -y-1/2, z-1/2'

loop_
_atom_site_label
_atom_site_type_symbol
_atom_site_fract_x
_atom_site_fract_y
_atom_site_fract_z
_atom_site_U_iso_or_equiv
_atom_site_adp_type
_atom_site_occupancy
_atom_site_symmetry_multiplicity
_atom_site_calc_flag
_atom_site_refinement_flags
_atom_site_disorder_assembly
_atom_site_disorder_group
S1 S 0.04329(4) 1.01119(9) 0.39255(3) 0.02926(18) Uani 1 1 d . . .
F1 F -0.5897(5) 0.5149(11) 0.3836(7) 0.104(3) Uani 0.511(12) 1 d PDU A 1
F2 F -0.6453(3) 0.7475(18) 0.3091(4) 0.088(3) Uani 0.511(12) 1 d PDU A 1
F3 F -0.5956(5) 0.822(2) 0.4261(6) 0.114(3) Uani 0.511(12) 1 d PDU A 1
F1' F -0.6176(5) 0.5464(18) 0.3391(6) 0.106(4) Uani 0.489(12) 1 d PDU A 2
F2' F -0.6371(5) 0.8755(16) 0.3504(7) 0.105(3) Uani 0.489(12) 1 d PDU A 2
F3' F -0.5745(5) 0.6909(19) 0.4421(3) 0.092(3) Uani 0.489(12) 1 d PDU A 2
O1 O 0.06717(11) 1.1454(3) 0.45821(9) 0.0359(4) Uani 1 1 d . . .
O2 O 0.03979(11) 1.0969(3) 0.32008(9) 0.0358(4) Uani 1 1 d . . .
N1 N -0.05203(12) 0.9245(3) 0.38903(11) 0.0311(5) Uani 1 1 d . . .
H1 H -0.0556 0.8917 0.4343 0.037 Uiso 1 1 d R . .
C1 C 0.28156(19) 0.2541(5) 0.44497(18) 0.0508(7) Uani 1 1 d . . .
H1C H 0.3374 0.2905 0.4799 0.076 Uiso 1 1 calc R . .
H1D H 0.2897 0.2069 0.3969 0.076 Uiso 1 1 calc R . .
H1E H 0.2551 0.1399 0.4666 0.076 Uiso 1 1 calc R . .
C2 C 0.22409(16) 0.4457(4) 0.43188(15) 0.0362(6) Uani 1 1 d . . .
C3 C 0.18637(16) 0.5202(4) 0.36017(14) 0.0358(6) Uani 1 1 d . . .
H3A H 0.1982 0.4514 0.3185 0.043 Uiso 1 1 calc R . .
C4 C 0.13154(15) 0.6929(4) 0.34741(13) 0.0334(6) Uani 1 1 d . . .
H4A H 0.1060 0.7417 0.2975 0.040 Uiso 1 1 calc R . .
C5 C 0.11441(14) 0.7937(4) 0.40811(13) 0.0286(5) Uani 1 1 d . . .
C6 C 0.15168(18) 0.7221(4) 0.48087(14) 0.0402(6) Uani 1 1 d . . .
H6A H 0.1400 0.7914 0.5226 0.048 Uiso 1 1 calc R . .
C7 C 0.20584(18) 0.5490(5) 0.49211(15) 0.0445(7) Uani 1 1 d . . .
H7A H 0.2312 0.4994 0.5419 0.053 Uiso 1 1 calc R . .
C8 C -0.09485(15) 0.7737(4) 0.33108(13) 0.0297(5) Uani 1 1 d . . .
H8A H -0.0832 0.8088 0.2821 0.036 Uiso 1 1 calc R . .
C9 C -0.08692(16) 0.5311(4) 0.34587(15) 0.0361(6) Uani 1 1 d . . .
H9A H -0.0521 0.4567 0.3175 0.043 Uiso 1 1 calc R . .
H9B H -0.0683 0.4927 0.4000 0.043 Uiso 1 1 calc R . .
C10 C -0.18521(16) 0.5133(4) 0.30943(15) 0.0368(6) Uani 1 1 d . . .
H10A H -0.2014 0.4683 0.2560 0.044 Uiso 1 1 calc R . .
H10B H -0.2154 0.4280 0.3391 0.044 Uiso 1 1 calc R . .
C11 C -0.19052(15) 0.7512(4) 0.32043(13) 0.0300(5) Uani 1 1 d . . .
C12 C -0.24659(15) 0.8881(4) 0.33394(14) 0.0333(6) Uani 1 1 d . . .
H12A H -0.2273 1.0304 0.3427 0.040 Uiso 1 1 calc R . .
C13 C -0.33454(16) 0.8475(4) 0.33705(14) 0.0336(6) Uani 1 1 d . . .
C14 C -0.37950(16) 0.6630(4) 0.30862(15) 0.0403(6) Uani 1 1 d . . .
H14A H -0.3551 0.5643 0.2817 0.048 Uiso 1 1 calc R . .
C15 C -0.45922(17) 0.6218(5) 0.31903(16) 0.0448(7) Uani 1 1 d . . .
H15A H -0.4885 0.4942 0.3001 0.054 Uiso 1 1 calc R . .
C16 C -0.49635(16) 0.7661(5) 0.35693(15) 0.0424(7) Uani 1 1 d . A .
C17 C -0.45471(17) 0.9552(5) 0.38252(16) 0.0452(7) Uani 1 1 d . . .
H17A H -0.4809 1.0571 0.4069 0.054 Uiso 1 1 calc R . .
C18 C -0.37487(17) 0.9944(4) 0.37234(15) 0.0407(6) Uani 1 1 d . . .
H18A H -0.3467 1.1244 0.3898 0.049 Uiso 1 1 calc R . .
C19 C -0.5810(2) 0.7178(6) 0.37073(19) 0.0571(8) Uani 1 1 d D . .

loop_
_atom_site_aniso_label
_atom_site_aniso_U_11
_atom_site_aniso_U_22
_atom_site_aniso_U_33
_atom_site_aniso_U_23
_atom_site_aniso_U_13
_atom_site_aniso_U_12
S1 0.0308(3) 0.0288(3) 0.0299(3) -0.0006(2) 0.0115(2) -0.0024(2)
F1 0.074(4) 0.086(4) 0.175(7) 0.061(5) 0.074(5) 0.012(3)
F2 0.030(2) 0.136(6) 0.092(4) 0.041(4) 0.006(2) -0.012(3)
F3 0.081(4) 0.156(7) 0.134(7) -0.057(6) 0.079(5) -0.027(5)
F1' 0.070(4) 0.143(7) 0.123(6) -0.067(5) 0.057(4) -0.056(5)
F2' 0.054(3) 0.115(6) 0.165(7) 0.054(5) 0.062(4) 0.035(3)
F3' 0.070(4) 0.149(7) 0.067(3) 0.011(4) 0.036(3) -0.034(4)
O1 0.0404(10) 0.0336(10) 0.0360(9) -0.0063(8) 0.0143(8) -0.0074(8)
O2 0.0401(10) 0.0347(10) 0.0353(9) 0.0057(8) 0.0150(8) 0.0008(8)
N1 0.0311(11) 0.0358(11) 0.0287(10) -0.0026(9) 0.0121(8) -0.0018(9)
C1 0.0461(17) 0.0443(17) 0.0612(19) 0.0064(15) 0.0137(14) 0.0068(14)
C2 0.0301(13) 0.0360(14) 0.0424(15) 0.0025(12) 0.0104(11) -0.0027(11)
C3 0.0313(13) 0.0415(15) 0.0364(14) -0.0066(12) 0.0124(11) -0.0009(11)
C4 0.0305(13) 0.0425(15) 0.0265(12) -0.0004(11) 0.0070(10) -0.0013(11)
C5 0.0256(12) 0.0303(13) 0.0299(12) -0.0006(10) 0.0075(10) -0.0058(10)
C6 0.0498(16) 0.0417(15) 0.0291(14) -0.0002(11) 0.0112(12) 0.0034(13)
C7 0.0514(17) 0.0460(17) 0.0334(14) 0.0073(12) 0.0077(12) 0.0054(13)
C8 0.0311(13) 0.0310(13) 0.0277(12) -0.0008(10) 0.0094(10) 0.0006(10)
C9 0.0378(14) 0.0323(14) 0.0386(14) -0.0024(11) 0.0114(11) 0.0040(11)
C10 0.0369(14) 0.0324(14) 0.0442(15) -0.0063(11) 0.0163(12) -0.0007(11)
C11 0.0308(13) 0.0330(13) 0.0262(12) 0.0010(10) 0.0079(10) -0.0019(10)
C12 0.0327(13) 0.0290(13) 0.0376(14) 0.0010(11) 0.0088(11) -0.0013(11)
C13 0.0308(13) 0.0354(14) 0.0337(13) 0.0039(11) 0.0076(10) 0.0041(11)
C14 0.0321(14) 0.0424(16) 0.0472(16) -0.0083(13) 0.0124(12) -0.0012(11)
C15 0.0347(14) 0.0467(17) 0.0520(17) -0.0034(14) 0.0105(12) -0.0044(12)
C16 0.0311(14) 0.0532(17) 0.0438(15) 0.0056(13) 0.0118(12) 0.0038(13)
C17 0.0357(15) 0.0523(18) 0.0496(17) -0.0043(14) 0.0154(13) 0.0095(13)
C18 0.0354(14) 0.0377(15) 0.0481(16) -0.0018(12) 0.0102(12) 0.0037(12)
C19 0.0387(17) 0.070(2) 0.066(2) 0.0066(19) 0.0203(16) 0.0025(16)

loop_
_atom_type_symbol
_atom_type_description
_atom_type_scat_dispersion_real
_atom_type_scat_dispersion_imag
_atom_type_scat_source
C C 0.0033 0.0016 'International Tables Vol C Tables 4.2.6.8 and 6.1.1.4'
H H 0.0000 0.0000 'International Tables Vol C Tables 4.2.6.8 and 6.1.1.4'
N N 0.0061 0.0033 'International Tables Vol C Tables 4.2.6.8 and 6.1.1.4'
O O 0.0106 0.0060 'International Tables Vol C Tables 4.2.6.8 and 6.1.1.4'
F F 0.0171 0.0103 'International Tables Vol C Tables 4.2.6.8 and 6.1.1.4'
S S 0.1246 0.1234 'International Tables Vol C Tables 4.2.6.8 and 6.1.1.4'

loop_
_geom_angle_atom_site_label_1
_geom_angle_atom_site_label_2
_geom_angle_atom_site_label_3
_geom_angle
O2 S1 O1 119.83(11)
O2 S1 N1 107.62(11)
O1 S1 N1 105.03(10)
O2 S1 C5 107.38(11)
O1 S1 C5 108.11(11)
N1 S1 C5 108.44(11)
C8 N1 S1 120.12(16)
C8 N1 H1 113.7
S1 N1 H1 110.9
C2 C1 H1C 109.5
C2 C1 H1D 109.5
H1C C1 H1D 109.5
C2 C1 H1E 109.5
H1C C1 H1E 109.5
H1D C1 H1E 109.5
C3 C2 C7 118.3(2)
C3 C2 C1 121.1(2)
C7 C2 C1 120.6(2)
C2 C3 C4 121.5(2)
C2 C3 H3A 119.2
C4 C3 H3A 119.2
C5 C4 C3 119.3(2)
C5 C4 H4A 120.4
C3 C4 H4A 120.4
C4 C5 C6 120.3(2)
C4 C5 S1 119.76(18)
C6 C5 S1 119.92(19)
C7 C6 C5 119.3(2)
C7 C6 H6A 120.3
C5 C6 H6A 120.3
C6 C7 C2 121.3(2)
C6 C7 H7A 119.4
C2 C7 H7A 119.4
N1 C8 C11 114.63(19)
N1 C8 C9 121.0(2)
C11 C8 C9 87.79(18)
N1 C8 H8A 110.5
C11 C8 H8A 110.5
C9 C8 H8A 110.5
C10 C9 C8 88.33(19)
C10 C9 H9A 113.9
C8 C9 H9A 113.9
C10 C9 H9B 113.9
C8 C9 H9B 113.9
H9A C9 H9B 111.1
C11 C10 C9 87.72(19)
C11 C10 H10A 114.0
C9 C10 H10A 114.0
C11 C10 H10B 114.0
C9 C10 H10B 114.0
H10A C10 H10B 111.2
C12 C11 C8 130.2(2)
C12 C11 C10 137.3(2)
C8 C11 C10 90.89(19)
C11 C12 C13 128.3(2)
C11 C12 H12A 115.9
C13 C12 H12A 115.9
C14 C13 C18 117.7(2)
C14 C13 C12 122.8(2)
C18 C13 C12 119.4(2)
C15 C14 C13 120.9(3)
C15 C14 H14A 119.5
C13 C14 H14A 119.5
C14 C15 C16 120.2(3)
C14 C15 H15A 119.9
C16 C15 H15A 119.9
C15 C16 C17 119.9(3)
C15 C16 C19 120.1(3)
C17 C16 C19 120.0(3)
C18 C17 C16 119.5(3)
C18 C17 H17A 120.3
C16 C17 H17A 120.3
C17 C18 C13 121.6(3)
C17 C18 H18A 119.2
C13 C18 H18A 119.2
F1' C19 F3 128.3(5)
F1' C19 F3' 104.2(6)
F3 C19 F3' 41.1(4)
F1' C19 F1 37.7(4)
F3 C19 F1 107.3(6)
F3' C19 F1 70.9(5)
F1' C19 F2 65.0(5)
F3 C19 F2 109.4(5)
F3' C19 F2 135.1(5)
F1 C19 F2 101.2(5)
F1' C19 F2' 107.9(6)
F3 C19 F2' 65.2(5)
F3' C19 F2' 103.7(5)
F1 C19 F2' 132.8(5)
F2 C19 F2' 48.6(4)
F1' C19 C16 114.9(4)
F3 C19 C16 114.4(4)
F3' C19 C16 112.5(4)
F1 C19 C16 112.3(4)
F2 C19 C16 111.3(3)
F2' C19 C16 112.8(4)

loop_
_geom_bond_atom_site_label_1
_geom_bond_atom_site_label_2
_geom_bond_distance
S1 O2 1.4307(17)
S1 O1 1.4407(17)
S1 N1 1.624(2)
S1 C5 1.764(2)
F1 C19 1.316(7)
F2 C19 1.325(6)
F3 C19 1.292(7)
F1' C19 1.291(7)
F2' C19 1.330(6)
F3' C19 1.305(7)
N1 C8 1.455(3)
N1 H1 0.8800
C1 C2 1.504(4)
C1 H1C 0.9800
C1 H1D 0.9800
C1 H1E 0.9800
C2 C3 1.377(4)
C2 C7 1.392(4)
C3 C4 1.384(4)
C3 H3A 0.9500
C4 C5 1.384(3)
C4 H4A 0.9500
C5 C6 1.386(3)
C6 C7 1.380(4)
C6 H6A 0.9500
C7 H7A 0.9500
C8 C11 1.515(3)
C8 C9 1.554(3)
C8 H8A 1.0000
C9 C10 1.551(4)
C9 H9A 0.9900
C9 H9B 0.9900
C10 C11 1.520(3)
C10 H10A 0.9900
C10 H10B 0.9900
C11 C12 1.328(3)
C12 C13 1.466(3)
C12 H12A 0.9500
C13 C14 1.396(4)
C13 C18 1.397(4)
C14 C15 1.384(4)
C14 H14A 0.9500
C15 C16 1.385(4)
C15 H15A 0.9500
C16 C17 1.387(4)
C16 C19 1.497(4)
C17 C18 1.382(4)
C17 H17A 0.9500
C18 H18A 0.9500

loop_
_geom_hbond_atom_site_label_D
_geom_hbond_atom_site_label_H
_geom_hbond_atom_site_label_A
_geom_hbond_distance_DH
_geom_hbond_distance_HA
_geom_hbond_distance_DA
_geom_hbond_angle_DHA
_geom_hbond_site_symmetry_A
N1 H1 O1 0.88 2.06 2.935(3) 172.8 3_576

loop_
_geom_torsion_atom_site_label_1
_geom_torsion_atom_site_label_2
_geom_torsion_atom_site_label_3
_geom_torsion_atom_site_label_4
_geom_torsion
O2 S1 N1 C8 54.4(2)
O1 S1 N1 C8 -176.86(18)
C5 S1 N1 C8 -61.5(2)
C7 C2 C3 C4 0.0(4)
C1 C2 C3 C4 178.2(2)
C2 C3 C4 C5 0.2(4)
C3 C4 C5 C6 -0.1(4)
C3 C4 C5 S1 -178.95(19)
O2 S1 C5 C4 -21.7(2)
O1 S1 C5 C4 -152.35(19)
N1 S1 C5 C4 94.3(2)
O2 S1 C5 C6 159.4(2)
O1 S1 C5 C6 28.8(2)
N1 S1 C5 C6 -84.6(2)
C4 C5 C6 C7 -0.1(4)
S1 C5 C6 C7 178.7(2)
C5 C6 C7 C2 0.3(4)
C3 C2 C7 C6 -0.2(4)
C1 C2 C7 C6 -178.5(3)
S1 N1 C8 C11 -164.19(16)
S1 N1 C8 C9 92.7(2)
N1 C8 C9 C10 134.7(2)
C11 C8 C9 C10 17.06(18)
C8 C9 C10 C11 -17.01(18)
N1 C8 C11 C12 26.4(4)
C9 C8 C11 C12 149.8(3)
N1 C8 C11 C10 -140.8(2)
C9 C8 C11 C10 -17.41(19)
C9 C10 C11 C12 -148.1(3)
C9 C10 C11 C8 17.45(19)
C8 C11 C12 C13 -166.8(2)
C10 C11 C12 C13 -5.9(5)
C11 C12 C13 C14 -15.5(4)
C11 C12 C13 C18 162.0(3)
C18 C13 C14 C15 -3.7(4)
C12 C13 C14 C15 173.8(2)
C13 C14 C15 C16 1.2(4)
C14 C15 C16 C17 1.9(4)
C14 C15 C16 C19 -177.7(3)
C15 C16 C17 C18 -2.4(4)
C19 C16 C17 C18 177.2(3)
C16 C17 C18 C13 -0.3(4)
C14 C13 C18 C17 3.2(4)
C12 C13 C18 C17 -174.3(2)
C15 C16 C19 F1' -6.0(8)
C17 C16 C19 F1' 174.4(7)
C15 C16 C19 F3 157.8(8)
C17 C16 C19 F3 -21.8(9)
C15 C16 C19 F3' 112.9(7)
C17 C16 C19 F3' -66.7(7)
C15 C16 C19 F1 35.2(7)
C17 C16 C19 F1 -144.4(7)
C15 C16 C19 F2 -77.5(7)
C17 C16 C19 F2 102.9(7)
C15 C16 C19 F2' -130.2(8)
C17 C16 C19 F2' 50.2(8)
